data_7130016
loop_
_publ_author_name
'Hou, Meifeng'
'Li, Jiajun'
'Rao, Fucai'
'Chen, Zuliang'
'Wei, Yingjing'

_publ_section_title
;
 Diastereoselective synthesis of tetrahydrobenzo[b]azocines by
 Lu(OTf)3-catalyzed [4+4] cycloaddition of donor--acceptor cyclobutanes
 with anthranils
;
_journal_name_full 'Chemical Communications'
_journal_paper_doi 10.1039/D2CC00829G
_journal_year 2022
_chemical_formula_moiety 'C20 H25 N O4'
_chemical_formula_sum 'C20 H25 N O4'
_chemical_formula_weight 343.41
_space_group_crystal_system monoclinic
_space_group_IT_number 14
_space_group_name_Hall '-P 2yn'
_space_group_name_H-M_alt 'P 1 21/n 1'
_atom_sites_solution_hydrogens mixed
_atom_sites_solution_primary dual
_audit_block_doi 10.5517/ccdc.csd.cc2bnf2j
_audit_creation_date 2022-04-05
_audit_creation_method
;
Olex2 1.5-beta
(compiled 2021.12.09 svn.r5202d8cf for OlexSys, GUI svn.r6439)
;
_audit_update_record
;
2022-04-05 deposited with the CCDC.	2022-04-13 downloaded from the CCDC.
;
_cell_angle_alpha 90
_cell_angle_beta 92.2350(10)
_cell_angle_gamma 90
_cell_formula_units_Z 4
_cell_length_a 9.54260(10)
_cell_length_b 14.9631(2)
_cell_length_c 12.0246(2)
_cell_measurement_reflns_used 5679
_cell_measurement_temperature 200.00(10)
_cell_measurement_theta_max 70.9940
_cell_measurement_theta_min 4.7240
_cell_volume 1715.65(4)
_computing_cell_refinement 'CrysAlisPro 1.171.39.33c (Rigaku OD, 2017)'
_computing_data_collection 'CrysAlisPro 1.171.39.33c (Rigaku OD, 2017)'
_computing_data_reduction 'CrysAlisPro 1.171.39.33c (Rigaku OD, 2017)'
_computing_molecular_graphics 'Olex2 1.5-beta (Dolomanov et al., 2009)'
_computing_publication_material 'Olex2 1.5-beta (Dolomanov et al., 2009)'
_computing_structure_refinement 'SHELXL 2017/1 (Sheldrick, 2015)'
_computing_structure_solution 'SHELXT 2014/5 (Sheldrick, 2014)'
_diffrn_ambient_environment N~2~
_diffrn_ambient_temperature 200.00(10)
_diffrn_detector 'CCD plate'
_diffrn_measured_fraction_theta_full 0.997
_diffrn_measured_fraction_theta_max 0.973
_diffrn_measurement_details
;
List of Runs (angles in degrees, time in seconds):

  # Type    Start    End  Width  t~exp~   \w     \q     \k     \f   Frames
#--------------------------------------------------------------------------
  1  \w    -11.00  15.00   0.50    0.50    --   42.30 -38.00-150.00   52
  2  \w     80.00 105.00   0.50    0.50    --   42.30  77.00   0.00   50
  3  \w     24.00  78.00   0.50    0.50    --   42.30 -38.00-150.00  108
  4  \w     61.00  86.00   0.50    0.50    --   42.30 -82.00 -90.00   50
  5  \w     82.00 132.00   0.50    0.50    --   42.30  77.00 -60.00  100
  6  \w    -45.00 -15.00   0.50    0.50    --   42.30 -38.00-150.00   60
  7  \w     -4.00  86.00   0.50    0.50    --   42.30 -82.00-120.00  180
  8  \w     97.00 122.00   0.50    0.50    --   42.30  77.00-180.00   50
  9  \w     21.00  51.00   0.50    0.50    --  101.60 -82.00-150.00   60
 10  \w     57.00  90.00   0.50    0.50    --  101.60 -63.00 -90.00   66
 11  \w     13.00 131.00   0.50    0.50    --  101.60 -50.00  30.00  236
 12  \w     55.00 103.00   0.50    0.50    --  101.60 -82.00-150.00   96
 13  \w     56.00 144.00   0.50    0.50    --  101.60 -82.00 -90.00  176
 14  \w    108.00 134.00   0.50    0.50    --  101.60  82.00 -30.00   52
 15  \w     96.00 126.00   0.50    0.50    --  101.60 -63.00 -90.00   60
 16  \w     13.00 184.00   0.50    0.50    --  101.60 -12.00-180.00  342
 17  \w     47.00 128.00   0.50    0.50    --  101.60 -82.00 160.38  162
;
_diffrn_measurement_device 'four-circle diffractometer'
_diffrn_measurement_device_type 'XtaLAB AFC12 (RINC): Kappa single'
_diffrn_measurement_method '\w scans'
_diffrn_orient_matrix_type 'CrysAlisPro convention (1999,Acta A55,543-557)'
_diffrn_orient_matrix_UB_11 -0.0661262000
_diffrn_orient_matrix_UB_12 -0.0172206000
_diffrn_orient_matrix_UB_13 0.1128599000
_diffrn_orient_matrix_UB_21 0.0084013000
_diffrn_orient_matrix_UB_22 0.1005237000
_diffrn_orient_matrix_UB_23 0.0266167000
_diffrn_orient_matrix_UB_31 -0.1472305000
_diffrn_orient_matrix_UB_32 0.0136415000
_diffrn_orient_matrix_UB_33 -0.0547999000
_diffrn_radiation_monochromator mirror
_diffrn_radiation_probe x-ray
_diffrn_radiation_type 'Cu K\a'
_diffrn_radiation_wavelength 1.54184
_diffrn_reflns_av_R_equivalents 0.0145
_diffrn_reflns_av_unetI/netI 0.0172
_diffrn_reflns_Laue_measured_fraction_full 0.997
_diffrn_reflns_Laue_measured_fraction_max 0.973
_diffrn_reflns_limit_h_max 9
_diffrn_reflns_limit_h_min -11
_diffrn_reflns_limit_k_max 17
_diffrn_reflns_limit_k_min -18
_diffrn_reflns_limit_l_max 14
_diffrn_reflns_limit_l_min -14
_diffrn_reflns_number 8689
_diffrn_reflns_point_group_measured_fraction_full 0.997
_diffrn_reflns_point_group_measured_fraction_max 0.973
_diffrn_reflns_theta_full 67.684
_diffrn_reflns_theta_max 71.588
_diffrn_reflns_theta_min 4.720
_diffrn_source 'Rotating-anode X-ray tube'
_diffrn_source_type 'Rigaku (Cu) X-ray Source'
_exptl_absorpt_coefficient_mu 0.747
_exptl_absorpt_correction_T_max 1.00000
_exptl_absorpt_correction_T_min 0.95221
_exptl_absorpt_correction_type multi-scan
_exptl_absorpt_process_details
;
CrysAlisPro 1.171.39.33c (Rigaku Oxford Diffraction, 2017)
Empirical absorption correction using spherical harmonics,
 implemented in SCALE3 ABSPACK scaling algorithm.
;
_exptl_crystal_colour 'clear light colourless'
_exptl_crystal_density_diffrn 1.330
_exptl_crystal_description block
_exptl_crystal_F_000 736
_exptl_crystal_size_max 0.14
_exptl_crystal_size_mid 0.11
_exptl_crystal_size_min 0.09
_refine_diff_density_max 0.231
_refine_diff_density_min -0.180
_refine_diff_density_rms 0.037
_refine_ls_extinction_method none
_refine_ls_goodness_of_fit_ref 1.044
_refine_ls_hydrogen_treatment mixed
_refine_ls_matrix_type full
_refine_ls_number_parameters 234
_refine_ls_number_reflns 3264
_refine_ls_number_restraints 0
_refine_ls_restrained_S_all 1.044
_refine_ls_R_factor_all 0.0382
_refine_ls_R_factor_gt 0.0339
_refine_ls_shift/su_max 0.000
_refine_ls_shift/su_mean 0.000
_refine_ls_structure_factor_coef Fsqd
_refine_ls_weighting_details 'w=1/[\s^2^(Fo^2^)+(0.0490P)^2^+0.3795P] where P=(Fo^2^+2Fc^2^)/3'
_refine_ls_weighting_scheme calc
_refine_ls_wR_factor_gt 0.0901
_refine_ls_wR_factor_ref 0.0927
_reflns_Friedel_coverage 0.000
_reflns_number_gt 2885
_reflns_number_total 3264
_reflns_threshold_expression 'I > 2\s(I)'
_cod_data_source_file d2cc00829g2.cif
_cod_data_source_block 1-81
_cod_database_code 7130016
_shelx_shelxl_version_number 2017/1
_shelx_space_group_comment
;
The symmetry employed for this shelxl refinement is uniquely defined
by the following loop, which should always be used as a source of
symmetry information in preference to the above space-group names.
They are only intended as comments.
;
_shelx_estimated_absorpt_t_max 0.936
_shelx_estimated_absorpt_t_min 0.903
_olex2_refinement_description
;
1. Fixed Uiso
 At 1.2 times of:
  All C(H) groups, All C(H,H) groups
 At 1.5 times of:
  All C(H,H,H) groups, All O(H) groups
2.a Ternary CH refined with riding coordinates:
 C7(H7), C11(H11)
2.b Secondary CH2 refined with riding coordinates:
 C9(H9A,H9B), C10(H10A,H10B), C19(H19A,H19B), C20(H20A,H20B)
2.c Aromatic/amide H refined with riding coordinates:
 C2(H2A), C3(H3A), C4(H4), C13(H13), C14(H14), C16(H16), C17(H17), C5(H5)
2.d Idealised Me refined as rotating group:
 C18(H18A,H18B,H18C)
2.e Idealised tetrahedral OH refined as rotating group:
 O1(H1), O2(H2), O3(H3)
;
_olex2_submission_special_instructions 'No special instructions were received'
_oxdiff_exptl_absorpt_empirical_details
;
Empirical correction (ABSPACK) includes:
- Absorption correction using spherical harmonics
- Frame scaling
;
_oxdiff_exptl_absorpt_empirical_full_max 1.196
_oxdiff_exptl_absorpt_empirical_full_min 0.814

loop_
_space_group_symop_operation_xyz
'x, y, z'
'-x+1/2, y+1/2, -z+1/2'
'-x, -y, -z'
'x-1/2, -y-1/2, z-1/2'

loop_
_atom_site_label
_atom_site_type_symbol
_atom_site_fract_x
_atom_site_fract_y
_atom_site_fract_z
_atom_site_U_iso_or_equiv
_atom_site_adp_type
_atom_site_occupancy
_atom_site_site_symmetry_order
_atom_site_calc_flag
_atom_site_refinement_flags_posn
_atom_site_refinement_flags_adp
_atom_site_refinement_flags_occupancy
_atom_site_disorder_assembly
_atom_site_disorder_group
O1 O 0.11330(11) 0.61624(7) -0.14135(7) 0.0418(3) Uani 1 1 d . . . . .
H1 H 0.158610 0.571032 -0.153907 0.063 Uiso 1 1 calc R U . . .
O2 O 0.27766(10) 0.47502(6) -0.07324(7) 0.0380(2) Uani 1 1 d . . . . .
H2 H 0.345540 0.441662 -0.076538 0.057 Uiso 1 1 calc R U . . .
O3 O 0.48053(8) 0.63043(5) 0.08442(7) 0.0273(2) Uani 1 1 d . . . . .
H3 H 0.484283 0.664559 0.137808 0.041 Uiso 1 1 calc R U . . .
O4 O 0.38153(10) 0.61428(6) 0.69492(7) 0.0402(2) Uani 1 1 d . . . . .
N1 N 0.40261(10) 0.77420(7) 0.20025(8) 0.0262(2) Uani 1 1 d . . . . .
H1A H 0.4642(16) 0.8085(10) 0.2370(12) 0.038(4) Uiso 1 1 d . . . . .
C1 C 0.34829(12) 0.75451(8) 0.00120(9) 0.0252(2) Uani 1 1 d . . . . .
C2 C 0.32012(13) 0.79161(9) -0.10359(10) 0.0319(3) Uani 1 1 d . . . . .
H2A H 0.303580 0.754094 -0.164363 0.038 Uiso 1 1 calc R U . . .
C3 C 0.31629(14) 0.88363(9) -0.11893(12) 0.0381(3) Uani 1 1 d . . . . .
H3A H 0.296922 0.907252 -0.189401 0.046 Uiso 1 1 calc R U . . .
C4 C 0.34133(14) 0.94001(9) -0.02925(12) 0.0396(3) Uani 1 1 d . . . . .
H4 H 0.339541 1.001625 -0.039314 0.047 Uiso 1 1 calc R U . . .
C6 C 0.37237(12) 0.81225(8) 0.09166(10) 0.0265(3) Uani 1 1 d . . . . .
C7 C 0.36212(12) 0.65332(8) 0.01222(9) 0.0246(2) Uani 1 1 d . . . . .
H7 H 0.383035 0.630760 -0.061826 0.030 Uiso 1 1 calc R U . . .
C8 C 0.23030(12) 0.60209(8) 0.04876(9) 0.0244(2) Uani 1 1 d . . . . .
C9 C 0.19508(12) 0.61829(8) 0.17134(9) 0.0267(3) Uani 1 1 d . . . . .
H9A H 0.116572 0.580082 0.188173 0.032 Uiso 1 1 calc R U . . .
H9B H 0.274668 0.598550 0.217633 0.032 Uiso 1 1 calc R U . . .
C10 C 0.15847(12) 0.71409(8) 0.20684(10) 0.0275(3) Uani 1 1 d . . . . .
H10A H 0.128778 0.747386 0.140833 0.033 Uiso 1 1 calc R U . . .
H10B H 0.079117 0.711177 0.254723 0.033 Uiso 1 1 calc R U . . .
C11 C 0.27617(12) 0.76652(8) 0.26779(9) 0.0260(3) Uani 1 1 d . . . . .
H11 H 0.241294 0.827154 0.280260 0.031 Uiso 1 1 calc R U . . .
C12 C 0.31410(12) 0.72652(8) 0.38049(9) 0.0249(2) Uani 1 1 d . . . . .
C13 C 0.42808(12) 0.67087(8) 0.40062(9) 0.0270(3) Uani 1 1 d . . . . .
H13 H 0.488229 0.659109 0.343386 0.032 Uiso 1 1 calc R U . . .
C14 C 0.45488(13) 0.63203(8) 0.50463(10) 0.0282(3) Uani 1 1 d . . . . .
H14 H 0.532033 0.594772 0.516467 0.034 Uiso 1 1 calc R U . . .
C15 C 0.36581(13) 0.64932(8) 0.59014(9) 0.0286(3) Uani 1 1 d . . . . .
C16 C 0.25271(14) 0.70676(9) 0.57202(10) 0.0355(3) Uani 1 1 d . . . . .
H16 H 0.193898 0.719774 0.629739 0.043 Uiso 1 1 calc R U . . .
C17 C 0.22775(13) 0.74439(9) 0.46865(10) 0.0324(3) Uani 1 1 d . . . . .
H17 H 0.151609 0.782564 0.457409 0.039 Uiso 1 1 calc R U . . .
C18 C 0.48156(15) 0.54552(9) 0.71101(11) 0.0379(3) Uani 1 1 d . . . . .
H18A H 0.462680 0.498630 0.658023 0.057 Uiso 1 1 calc R U . . .
H18B H 0.476257 0.522091 0.785048 0.057 Uiso 1 1 calc R U . . .
H18C H 0.573774 0.569063 0.700885 0.057 Uiso 1 1 calc R U . . .
C19 C 0.09943(13) 0.62565(8) -0.02440(10) 0.0297(3) Uani 1 1 d . . . . .
H19A H 0.022657 0.587976 -0.002219 0.036 Uiso 1 1 calc R U . . .
H19B H 0.073731 0.687039 -0.009149 0.036 Uiso 1 1 calc R U . . .
C20 C 0.26082(13) 0.50144(8) 0.03934(10) 0.0300(3) Uani 1 1 d . . . . .
H20A H 0.345590 0.487284 0.082929 0.036 Uiso 1 1 calc R U . . .
H20B H 0.184198 0.467952 0.069816 0.036 Uiso 1 1 calc R U . . .
C5 C 0.36910(13) 0.90439(9) 0.07570(11) 0.0346(3) Uani 1 1 d . . . . .
H5 H 0.385694 0.942377 0.136002 0.042 Uiso 1 1 calc R U . . .

loop_
_atom_site_aniso_label
_atom_site_aniso_U_11
_atom_site_aniso_U_22
_atom_site_aniso_U_33
_atom_site_aniso_U_23
_atom_site_aniso_U_13
_atom_site_aniso_U_12
O1 0.0462(6) 0.0472(6) 0.0308(5) -0.0061(4) -0.0136(4) 0.0172(5)
O2 0.0451(6) 0.0320(5) 0.0362(5) -0.0071(4) -0.0084(4) 0.0118(4)
O3 0.0221(4) 0.0279(4) 0.0314(4) -0.0005(3) -0.0031(3) 0.0023(3)
O4 0.0493(6) 0.0462(6) 0.0253(4) 0.0036(4) 0.0041(4) 0.0123(4)
N1 0.0237(5) 0.0281(5) 0.0266(5) -0.0013(4) -0.0017(4) -0.0038(4)
C1 0.0204(5) 0.0261(6) 0.0291(6) 0.0034(4) 0.0012(4) -0.0008(4)
C2 0.0285(6) 0.0370(7) 0.0301(6) 0.0061(5) 0.0002(5) -0.0006(5)
C3 0.0333(7) 0.0401(8) 0.0409(7) 0.0178(6) 0.0006(6) 0.0012(6)
C4 0.0343(7) 0.0273(6) 0.0572(9) 0.0135(6) 0.0021(6) -0.0017(5)
C6 0.0217(6) 0.0262(6) 0.0315(6) 0.0025(5) 0.0007(4) -0.0020(4)
C7 0.0228(6) 0.0268(6) 0.0241(5) -0.0001(4) -0.0019(4) 0.0015(4)
C8 0.0225(6) 0.0235(6) 0.0269(6) 0.0011(4) -0.0041(4) -0.0006(4)
C9 0.0224(6) 0.0288(6) 0.0286(6) 0.0025(5) -0.0017(4) -0.0039(5)
C10 0.0217(6) 0.0337(6) 0.0272(6) -0.0004(5) 0.0006(4) 0.0024(5)
C11 0.0250(6) 0.0250(6) 0.0280(6) -0.0024(5) 0.0010(4) 0.0035(5)
C12 0.0239(6) 0.0240(6) 0.0265(6) -0.0044(4) -0.0012(4) -0.0012(4)
C13 0.0255(6) 0.0293(6) 0.0264(6) -0.0033(5) 0.0030(4) 0.0024(5)
C14 0.0274(6) 0.0280(6) 0.0290(6) -0.0029(5) -0.0012(5) 0.0047(5)
C15 0.0318(6) 0.0295(6) 0.0245(6) -0.0019(5) -0.0007(5) -0.0015(5)
C16 0.0332(7) 0.0453(8) 0.0285(6) -0.0036(5) 0.0076(5) 0.0072(6)
C17 0.0278(6) 0.0376(7) 0.0318(6) -0.0039(5) 0.0018(5) 0.0090(5)
C18 0.0437(8) 0.0380(7) 0.0317(7) 0.0051(5) -0.0035(5) 0.0022(6)
C19 0.0252(6) 0.0315(6) 0.0318(6) -0.0010(5) -0.0071(5) 0.0007(5)
C20 0.0322(6) 0.0249(6) 0.0322(6) 0.0005(5) -0.0073(5) -0.0005(5)
C5 0.0318(7) 0.0264(6) 0.0457(7) -0.0002(5) 0.0011(6) -0.0026(5)

loop_
_atom_type_symbol
_atom_type_description
_atom_type_scat_dispersion_real
_atom_type_scat_dispersion_imag
_atom_type_scat_source
C C 0.0181 0.0091 'International Tables Vol C Tables 4.2.6.8 and 6.1.1.4'
H H 0.0000 0.0000 'International Tables Vol C Tables 4.2.6.8 and 6.1.1.4'
N N 0.0311 0.0180 'International Tables Vol C Tables 4.2.6.8 and 6.1.1.4'
O O 0.0492 0.0322 'International Tables Vol C Tables 4.2.6.8 and 6.1.1.4'

loop_
_geom_angle_atom_site_label_1
_geom_angle_atom_site_label_2
_geom_angle_atom_site_label_3
_geom_angle
_geom_angle_site_symmetry_1
_geom_angle_site_symmetry_3
_geom_angle_publ_flag
C19 O1 H1 109.5 . . ?
C20 O2 H2 109.5 . . ?
C7 O3 H3 109.5 . . ?
C15 O4 C18 117.06(10) . . ?
C6 N1 H1A 109.2(10) . . ?
C6 N1 C11 112.79(9) . . ?
C11 N1 H1A 108.0(10) . . ?
C2 C1 C6 118.46(11) . . ?
C2 C1 C7 119.14(11) . . ?
C6 C1 C7 122.26(10) . . ?
C1 C2 H2A 119.4 . . ?
C3 C2 C1 121.19(12) . . ?
C3 C2 H2A 119.4 . . ?
C2 C3 H3A 120.1 . . ?
C4 C3 C2 119.88(12) . . ?
C4 C3 H3A 120.1 . . ?
C3 C4 H4 120.1 . . ?
C3 C4 C5 119.78(12) . . ?
C5 C4 H4 120.1 . . ?
C1 C6 N1 118.69(10) . . ?
C5 C6 N1 121.20(11) . . ?
C5 C6 C1 120.11(11) . . ?
O3 C7 C1 110.61(9) . . ?
O3 C7 H7 106.4 . . ?
O3 C7 C8 109.74(9) . . ?
C1 C7 H7 106.4 . . ?
C1 C7 C8 116.54(9) . . ?
C8 C7 H7 106.4 . . ?
C9 C8 C7 113.70(9) . . ?
C19 C8 C7 111.93(9) . . ?
C19 C8 C9 107.91(10) . . ?
C20 C8 C7 107.76(9) . . ?
C20 C8 C9 105.83(9) . . ?
C20 C8 C19 109.49(9) . . ?
C8 C9 H9A 107.8 . . ?
C8 C9 H9B 107.8 . . ?
H9A C9 H9B 107.1 . . ?
C10 C9 C8 118.11(9) . . ?
C10 C9 H9A 107.8 . . ?
C10 C9 H9B 107.8 . . ?
C9 C10 H10A 108.3 . . ?
C9 C10 H10B 108.3 . . ?
H10A C10 H10B 107.4 . . ?
C11 C10 C9 116.04(9) . . ?
C11 C10 H10A 108.3 . . ?
C11 C10 H10B 108.3 . . ?
N1 C11 C10 111.96(9) . . ?
N1 C11 H11 107.5 . . ?
N1 C11 C12 110.46(9) . . ?
C10 C11 H11 107.5 . . ?
C12 C11 C10 111.79(10) . . ?
C12 C11 H11 107.5 . . ?
C13 C12 C11 123.63(10) . . ?
C13 C12 C17 117.81(11) . . ?
C17 C12 C11 118.53(10) . . ?
C12 C13 H13 119.2 . . ?
C12 C13 C14 121.56(11) . . ?
C14 C13 H13 119.2 . . ?
C13 C14 H14 120.3 . . ?
C15 C14 C13 119.49(11) . . ?
C15 C14 H14 120.3 . . ?
O4 C15 C14 124.36(11) . . ?
O4 C15 C16 115.97(11) . . ?
C14 C15 C16 119.66(11) . . ?
C15 C16 H16 120.0 . . ?
C17 C16 C15 120.01(11) . . ?
C17 C16 H16 120.0 . . ?
C12 C17 H17 119.3 . . ?
C16 C17 C12 121.44(11) . . ?
C16 C17 H17 119.3 . . ?
O4 C18 H18A 109.5 . . ?
O4 C18 H18B 109.5 . . ?
O4 C18 H18C 109.5 . . ?
H18A C18 H18B 109.5 . . ?
H18A C18 H18C 109.5 . . ?
H18B C18 H18C 109.5 . . ?
O1 C19 C8 115.89(10) . . ?
O1 C19 H19A 108.3 . . ?
O1 C19 H19B 108.3 . . ?
C8 C19 H19A 108.3 . . ?
C8 C19 H19B 108.3 . . ?
H19A C19 H19B 107.4 . . ?
O2 C20 C8 111.71(10) . . ?
O2 C20 H20A 109.3 . . ?
O2 C20 H20B 109.3 . . ?
C8 C20 H20A 109.3 . . ?
C8 C20 H20B 109.3 . . ?
H20A C20 H20B 107.9 . . ?
C4 C5 C6 120.58(12) . . ?
C4 C5 H5 119.7 . . ?
C6 C5 H5 119.7 . . ?

loop_
_geom_bond_atom_site_label_1
_geom_bond_atom_site_label_2
_geom_bond_distance
_geom_bond_site_symmetry_2
_geom_bond_publ_flag
O1 H1 0.8200 . ?
O1 C19 1.4246(15) . ?
O2 H2 0.8200 . ?
O2 C20 1.4253(15) . ?
O3 H3 0.8200 . ?
O3 C7 1.4392(13) . ?
O4 C15 1.3676(14) . ?
O4 C18 1.4117(16) . ?
N1 H1A 0.886(16) . ?
N1 C6 1.4433(15) . ?
N1 C11 1.4849(15) . ?
C1 C2 1.3935(16) . ?
C1 C6 1.4009(17) . ?
C1 C7 1.5252(16) . ?
C2 H2A 0.9300 . ?
C2 C3 1.3895(18) . ?
C3 H3A 0.9300 . ?
C3 C4 1.383(2) . ?
C4 H4 0.9300 . ?
C4 C5 1.3859(19) . ?
C6 C5 1.3922(17) . ?
C7 H7 0.9800 . ?
C7 C8 1.5512(16) . ?
C8 C9 1.5437(16) . ?
C8 C19 1.5402(16) . ?
C8 C20 1.5389(16) . ?
C9 H9A 0.9700 . ?
C9 H9B 0.9700 . ?
C9 C10 1.5397(16) . ?
C10 H10A 0.9700 . ?
C10 H10B 0.9700 . ?
C10 C11 1.5329(16) . ?
C11 H11 0.9800 . ?
C11 C12 1.5125(15) . ?
C12 C13 1.3835(16) . ?
C12 C17 1.3937(16) . ?
C13 H13 0.9300 . ?
C13 C14 1.3937(16) . ?
C14 H14 0.9300 . ?
C14 C15 1.3838(16) . ?
C15 C16 1.3902(18) . ?
C16 H16 0.9300 . ?
C16 C17 1.3768(18) . ?
C17 H17 0.9300 . ?
C18 H18A 0.9600 . ?
C18 H18B 0.9600 . ?
C18 H18C 0.9600 . ?
C19 H19A 0.9700 . ?
C19 H19B 0.9700 . ?
C20 H20A 0.9700 . ?
C20 H20B 0.9700 . ?
C5 H5 0.9300 . ?

loop_
_geom_torsion_atom_site_label_1
_geom_torsion_atom_site_label_2
_geom_torsion_atom_site_label_3
_geom_torsion_atom_site_label_4
_geom_torsion
_geom_torsion_site_symmetry_1
_geom_torsion_site_symmetry_2
_geom_torsion_site_symmetry_3
_geom_torsion_site_symmetry_4
_geom_torsion_publ_flag
O3 C7 C8 C9 56.21(12) . . . . ?
O3 C7 C8 C19 178.81(9) . . . . ?
O3 C7 C8 C20 -60.76(11) . . . . ?
O4 C15 C16 C17 -179.26(12) . . . . ?
N1 C6 C5 C4 179.34(11) . . . . ?
N1 C11 C12 C13 -25.97(15) . . . . ?
N1 C11 C12 C17 155.89(11) . . . . ?
C1 C2 C3 C4 0.28(19) . . . . ?
C1 C6 C5 C4 0.37(18) . . . . ?
C1 C7 C8 C9 -70.46(12) . . . . ?
C1 C7 C8 C19 52.14(13) . . . . ?
C1 C7 C8 C20 172.57(9) . . . . ?
C2 C1 C6 N1 -179.55(10) . . . . ?
C2 C1 C6 C5 -0.56(16) . . . . ?
C2 C1 C7 O3 136.01(11) . . . . ?
C2 C1 C7 C8 -97.76(13) . . . . ?
C2 C3 C4 C5 -0.5(2) . . . . ?
C3 C4 C5 C6 0.16(19) . . . . ?
C6 N1 C11 C10 54.84(13) . . . . ?
C6 N1 C11 C12 -179.88(9) . . . . ?
C6 C1 C2 C3 0.24(17) . . . . ?
C6 C1 C7 O3 -39.52(14) . . . . ?
C6 C1 C7 C8 86.71(13) . . . . ?
C7 C1 C2 C3 -175.46(11) . . . . ?
C7 C1 C6 N1 -3.99(16) . . . . ?
C7 C1 C6 C5 175.00(11) . . . . ?
C7 C8 C9 C10 62.28(13) . . . . ?
C7 C8 C19 O1 53.07(14) . . . . ?
C7 C8 C20 O2 -65.46(12) . . . . ?
C8 C9 C10 C11 -100.71(12) . . . . ?
C9 C8 C19 O1 178.91(10) . . . . ?
C9 C8 C20 O2 172.56(9) . . . . ?
C9 C10 C11 N1 57.99(13) . . . . ?
C9 C10 C11 C12 -66.55(13) . . . . ?
C10 C11 C12 C13 99.41(13) . . . . ?
C10 C11 C12 C17 -78.74(13) . . . . ?
C11 N1 C6 C1 -95.59(12) . . . . ?
C11 N1 C6 C5 85.42(13) . . . . ?
C11 C12 C13 C14 -176.76(11) . . . . ?
C11 C12 C17 C16 176.98(12) . . . . ?
C12 C13 C14 C15 -0.04(18) . . . . ?
C13 C12 C17 C16 -1.27(19) . . . . ?
C13 C14 C15 O4 179.46(11) . . . . ?
C13 C14 C15 C16 -1.48(18) . . . . ?
C14 C15 C16 C17 1.6(2) . . . . ?
C15 C16 C17 C12 -0.2(2) . . . . ?
C17 C12 C13 C14 1.40(18) . . . . ?
C18 O4 C15 C14 -10.45(18) . . . . ?
C18 O4 C15 C16 170.46(12) . . . . ?
C19 C8 C9 C10 -62.51(13) . . . . ?
C19 C8 C20 O2 56.50(13) . . . . ?
C20 C8 C9 C10 -179.64(9) . . . . ?
C20 C8 C19 O1 -66.35(13) . . . . ?
